data_7208626
loop_
_publ_author_name
'Saito, Gunzi'
'Hosoda, Hidemasa'
'Yoshida, Yukihiro'
'Hagiwara, Jun'
'Nishimura, Kazukuni'
'Yamochi, Hideki'
'Otsuka, Akihiro'
'Hiramatsu, Takaaki'
'Shimazaki, Yuichi'
'Kirakci, Kaplan'
'Cordier, St\'ephane'
'Perrin, Christiane'

_publ_section_title
;
 Synthesis and properties of charge-transfer solids with cluster units
 [Mo6X14]2&#x2212; (X = Br, I)
;
_journal_issue 37
_journal_name_full 'Journal of Materials Chemistry'
_journal_page_first 19774
_journal_paper_doi 10.1039/c2jm33086e
_journal_volume 22
_journal_year 2012
_chemical_formula_moiety '6(C20 H12), 1(Br14 Mo6)'
_chemical_formula_sum 'C120 H72 Br14 Mo6'
_chemical_formula_weight 3208.16
_chemical_name_common (perylene)6Mo6Br14
_chemical_name_systematic
;
Molybdate(2-), dodeca-m-bromodibromohexa-, octahedro , salt with
perylene, compd. (1:6)
;
_space_group_IT_number 2
_symmetry_cell_setting triclinic
_symmetry_space_group_name_Hall '-P 1'
_symmetry_space_group_name_H-M 'P -1'
_atom_sites_solution_hydrogens geom
_atom_sites_solution_primary direct
_atom_sites_solution_secondary difmap
_audit_creation_method SHELXL-97
_cell_angle_alpha 89.640(1)
_cell_angle_beta 83.243(1)
_cell_angle_gamma 85.746(1)
_cell_formula_units_Z 1
_cell_length_a 12.6880(8)
_cell_length_b 13.9857(9)
_cell_length_c 14.2334(9)
_cell_measurement_reflns_used 5916
_cell_measurement_temperature 295(2)
_cell_measurement_theta_max 27.827
_cell_measurement_theta_min 2.261
_cell_volume 2501.3(3)
_computing_cell_refinement 'Bruker APEX2'
_computing_data_collection 'Bruker APEX2'
_computing_data_reduction 'Bruker SAINT'
_computing_molecular_graphics 'Yadokari-XG 2009 (Wakita, Nemoto et al., 2009)'
_computing_structure_refinement 'SHELXL-97 (Sheldrick, 1997)'
_computing_structure_solution 'SHELXS-97 (Sheldrick, 1990)'
_diffrn_ambient_temperature 295(2)
_diffrn_detector_area_resol_mean 8.333
_diffrn_measured_fraction_theta_full 0.545
_diffrn_measured_fraction_theta_max 0.545
_diffrn_measurement_device_type 'Bruker APEXII CCD area detector'
_diffrn_measurement_method '\w scans'
_diffrn_radiation_monochromator 'multilayer confocal mirror'
_diffrn_radiation_source 'fine-focus rotating anode'
_diffrn_radiation_type MoK\a
_diffrn_radiation_wavelength 0.71073
_diffrn_reflns_av_R_equivalents 0.0578
_diffrn_reflns_av_sigmaI/netI 0.0586
_diffrn_reflns_limit_h_max 16
_diffrn_reflns_limit_h_min -7
_diffrn_reflns_limit_k_max 16
_diffrn_reflns_limit_k_min -18
_diffrn_reflns_limit_l_max 18
_diffrn_reflns_limit_l_min -18
_diffrn_reflns_number 14793
_diffrn_reflns_theta_full 27.86
_diffrn_reflns_theta_max 27.86
_diffrn_reflns_theta_min 1.44
_exptl_absorpt_coefficient_mu 6.374
_exptl_absorpt_correction_T_max 0.5682
_exptl_absorpt_correction_T_min 0.4690
_exptl_absorpt_correction_type integration
_exptl_crystal_colour black
_exptl_crystal_density_diffrn 2.130
_exptl_crystal_density_method 'not measured'
_exptl_crystal_description block
_exptl_crystal_F_000 1534
_exptl_crystal_size_max 0.14
_exptl_crystal_size_mid 0.12
_exptl_crystal_size_min 0.10
_refine_diff_density_max 0.795
_refine_diff_density_min -1.237
_refine_diff_density_rms 0.136
_refine_ls_extinction_method none
_refine_ls_goodness_of_fit_ref 1.046
_refine_ls_hydrogen_treatment constr
_refine_ls_matrix_type full
_refine_ls_number_parameters 722
_refine_ls_number_reflns 6500
_refine_ls_number_restraints 617
_refine_ls_restrained_S_all 1.007
_refine_ls_R_factor_all 0.0298
_refine_ls_R_factor_gt 0.0298
_refine_ls_shift/su_max 0.001
_refine_ls_shift/su_mean 0.000
_refine_ls_structure_factor_coef Fsqd
_refine_ls_weighting_details 'calc w=1/[\s^2^(Fo^2^)+(0.0430P)^2^+0.0000P] where P=(Fo^2^+2Fc^2^)/3'
_refine_ls_weighting_scheme calc
_refine_ls_wR_factor_gt 0.0750
_refine_ls_wR_factor_ref 0.0750
_reflns_number_gt 6500
_reflns_number_total 6500
_reflns_threshold_expression >2sigma(I)
_cod_data_source_file c2jm33086e.txt
_cod_data_source_block per-1
_cod_depositor_comments
;
The following automatic conversions were performed:

'_cell_measurement_temperature' value 'Room Temperature' was changed
to '295(2)' - the room/ambient temperature average [293;298] in
Kelvins(K) was taken.

'_diffrn_ambient_temperature' value 'Room
Temperature' was changed to '295(2)' - the room/ambient temperature
average [293;298] in Kelvins(K) was taken.

'_symmetry_cell_setting'
value 'Triclinic' changed to 'triclinic' according to
/home/saulius/struct/CIF-dictionaries/cif_core.dic dictionary named
'cif_core.dic' version 2.4.1 from 2010-06-29.

Automatic conversion script
Id: cif_fix_values 1891 2012-01-12 08:04:46Z andrius 
;
_cod_database_code 7208626

loop_
_symmetry_equiv_pos_as_xyz
'x, y, z'
'-x, -y, -z'

loop_
_atom_site_label
_atom_site_type_symbol
_atom_site_fract_x
_atom_site_fract_y
_atom_site_fract_z
_atom_site_U_iso_or_equiv
_atom_site_adp_type
_atom_site_occupancy
_atom_site_symmetry_multiplicity
_atom_site_calc_flag
_atom_site_refinement_flags
_atom_site_disorder_assembly
_atom_site_disorder_group
Br1 Br 0.10631(4) 0.13790(4) 0.63324(4) 0.03343(13) Uani 1 1 d . . .
Br4 Br 0.14255(4) 0.14165(4) 0.37318(4) 0.03518(13) Uani 1 1 d . . .
Br3 Br -0.18103(4) 0.12252(4) 0.63200(4) 0.03484(13) Uani 1 1 d . . .
Br2 Br 0.14384(4) -0.12643(4) 0.63009(4) 0.03430(13) Uani 1 1 d . . .
Br5 Br 0.34684(4) 0.01566(4) 0.50471(4) 0.03973(14) Uani 1 1 d . . .
Br7 Br -0.04779(4) 0.31936(4) 0.50573(5) 0.04307(15) Uani 1 1 d . . .
Br6 Br -0.03979(5) -0.00367(5) 0.81546(4) 0.05549(18) Uani 1 1 d . . .
C17 C 0.2801(4) 0.4674(4) 0.5219(5) 0.0468(16) Uani 1 1 d . . .
H17 H 0.2253 0.5228 0.5267 0.056 Uiso 1 1 calc R . .
C15 C 0.3199(4) 0.2977(4) 0.5185(4) 0.0441(14) Uani 1 1 d . . .
H15 H 0.2951 0.2314 0.5200 0.053 Uiso 1 1 calc R . .
C14 C 0.4298(4) 0.3104(4) 0.5096(4) 0.0335(12) Uani 1 1 d . . .
C18 C 0.3874(4) 0.4844(4) 0.5120(4) 0.0326(12) Uani 1 1 d . . .
C16 C 0.2477(4) 0.3742(4) 0.5252(5) 0.0520(17) Uani 1 1 d . . .
H16 H 0.1700 0.3638 0.5325 0.062 Uiso 1 1 calc R . .
C49 C 0.4075(5) 0.1225(4) -0.0688(4) 0.0460(15) Uani 1 1 d . . .
C58 C 0.4313(5) 0.1363(4) 0.0998(4) 0.0448(15) Uani 1 1 d . . .
C41 C 0.2513(5) 0.1384(5) 0.0465(5) 0.0616(19) Uani 1 1 d . . .
H41 H 0.2185 0.1462 0.1137 0.074 Uiso 1 1 calc R . .
C59 C 0.5442(5) 0.1303(4) 0.0757(4) 0.0460(15) Uani 1 1 d . . .
C60 C 0.5895(5) 0.1197(4) -0.0196(4) 0.0446(14) Uani 1 1 d . . .
C48 C 0.5210(5) 0.1150(4) -0.0942(4) 0.0459(15) Uani 1 1 d . . .
C44 C 0.3393(6) 0.1176(5) -0.1410(5) 0.0656(19) Uani 1 1 d . . .
C56 C 0.4568(7) 0.1484(6) 0.2655(6) 0.084(2) Uani 1 1 d . . .
H56 H 0.4250 0.1554 0.3330 0.100 Uiso 1 1 calc R . .
C46 C 0.4914(7) 0.0989(6) -0.2586(5) 0.079(2) Uani 1 1 d . . .
H46 H 0.5224 0.0899 -0.3261 0.094 Uiso 1 1 calc R . .
C57 C 0.3916(6) 0.1444(5) 0.1957(5) 0.067(2) Uani 1 1 d . . .
H57 H 0.3129 0.1474 0.2138 0.080 Uiso 1 1 calc R . .
C55 C 0.5659(7) 0.1428(6) 0.2436(5) 0.085(2) Uani 1 1 d . . .
H55 H 0.6127 0.1447 0.2953 0.102 Uiso 1 1 calc R . .
C45 C 0.3831(7) 0.1065(6) -0.2366(6) 0.082(2) Uani 1 1 d . . .
H45 H 0.3355 0.1042 -0.2876 0.098 Uiso 1 1 calc R . .
C50 C 0.3617(5) 0.1328(4) 0.0263(4) 0.0457(15) Uani 1 1 d . . .
C52 C 0.7653(6) 0.1146(6) 0.0318(6) 0.074(2) Uani 1 1 d . . .
H52 H 0.8443 0.1083 0.0152 0.089 Uiso 1 1 calc R . .
C29 C 0.4669(5) 0.3694(4) -0.0948(4) 0.0451(14) Uani 1 1 d . . .
C24 C 0.4655(5) 0.3612(5) -0.1937(5) 0.0572(17) Uani 1 1 d . . .
C30 C 0.3698(4) 0.3776(4) -0.0335(4) 0.0423(14) Uani 1 1 d . . .
C28 C 0.5682(5) 0.3712(4) -0.0572(4) 0.0428(14) Uani 1 1 d . . .
C40 C 0.5680(5) 0.3807(4) 0.0433(4) 0.0449(14) Uani 1 1 d . . .
C22 C 0.2755(6) 0.3689(6) -0.1711(5) 0.073(2) Uani 1 1 d . . .
H22 H 0.2059 0.3702 -0.1978 0.088 Uiso 1 1 calc R . .
C39 C 0.4711(5) 0.3856(4) 0.1045(4) 0.0451(14) Uani 1 1 d . . .
C31 C 0.6621(5) 0.3830(5) 0.0858(5) 0.0606(18) Uani 1 1 d . . .
H31 H 0.7318 0.3791 0.0446 0.073 Uiso 1 1 calc R . .
C32 C 0.6620(6) 0.3905(6) 0.1822(6) 0.076(2) Uani 1 1 d . . .
H32 H 0.7309 0.3932 0.2094 0.091 Uiso 1 1 calc R . .
C23 C 0.3678(6) 0.3598(6) -0.2309(5) 0.070(2) Uani 1 1 d . . .
H23 H 0.3660 0.3522 -0.3005 0.084 Uiso 1 1 calc R . .
C27 C 0.6595(5) 0.3640(5) -0.1201(5) 0.0560(17) Uani 1 1 d . . .
H27 H 0.7299 0.3665 -0.0955 0.067 Uiso 1 1 calc R . .
C33 C 0.5699(6) 0.3943(6) 0.2402(5) 0.077(2) Uani 1 1 d . . .
H33 H 0.5714 0.3983 0.3102 0.093 Uiso 1 1 calc R . .
C38 C 0.3715(5) 0.3839(4) 0.0676(4) 0.0435(14) Uani 1 1 d . . .
C21 C 0.2758(5) 0.3764(5) -0.0745(5) 0.0595(18) Uani 1 1 d . . .
H21 H 0.2064 0.3811 -0.0329 0.071 Uiso 1 1 calc R . .
C37 C 0.2789(5) 0.3883(5) 0.1310(5) 0.0580(18) Uani 1 1 d . . .
H37 H 0.2085 0.3872 0.1060 0.070 Uiso 1 1 calc R . .
C19 C 0.4645(4) 0.4050(3) 0.5051(4) 0.0281(11) Uani 1 1 d . . .
C13 C 0.5065(4) 0.2318(4) 0.5033(4) 0.0384(13) Uani 1 1 d . . .
H13 H 0.4830 0.1651 0.5061 0.046 Uiso 1 1 calc R . .
C26 C 0.6568(6) 0.3534(5) -0.2174(5) 0.071(2) Uani 1 1 d . . .
H26 H 0.7249 0.3466 -0.2607 0.086 Uiso 1 1 calc R . .
C34 C 0.4717(6) 0.3927(5) 0.2038(5) 0.0587(18) Uani 1 1 d . . .
C35 C 0.3752(6) 0.3959(6) 0.2637(5) 0.074(2) Uani 1 1 d . . .
H35 H 0.3755 0.3994 0.3338 0.089 Uiso 1 1 calc R . .
C36 C 0.2816(6) 0.3942(6) 0.2268(5) 0.075(2) Uani 1 1 d . . .
H36 H 0.2135 0.3974 0.2702 0.090 Uiso 1 1 calc R . .
C42 C 0.1868(6) 0.1333(6) -0.0234(6) 0.076(2) Uani 1 1 d . . .
H42 H 0.1079 0.1367 -0.0063 0.092 Uiso 1 1 calc R . .
C43 C 0.2275(6) 0.1238(6) -0.1153(7) 0.085(3) Uani 1 1 d . . .
H43 H 0.1787 0.1212 -0.1653 0.102 Uiso 1 1 calc R . .
C47 C 0.5587(6) 0.1033(5) -0.1893(5) 0.0639(19) Uani 1 1 d . . .
H47 H 0.6373 0.0978 -0.2084 0.077 Uiso 1 1 calc R . .
C51 C 0.7007(5) 0.1118(5) -0.0387(5) 0.0638(19) Uani 1 1 d . . .
H51 H 0.7339 0.1040 -0.1057 0.077 Uiso 1 1 calc R . .
C54 C 0.6118(6) 0.1342(5) 0.1477(5) 0.0627(19) Uani 1 1 d . . .
C53 C 0.7241(6) 0.1259(6) 0.1238(7) 0.080(2) Uani 1 1 d . . .
H53 H 0.7723 0.1283 0.1744 0.096 Uiso 1 1 calc R . .
C25 C 0.5621(6) 0.3522(5) -0.2538(5) 0.070(2) Uani 1 1 d . . .
H25 H 0.5613 0.3449 -0.3235 0.084 Uiso 1 1 calc R . .
C1A C -0.0094(10) 0.4688(9) 0.2620(6) 0.093(5) Uani 0.674(10) 1 d PDU A 1
H1AA H -0.0072 0.4837 0.3303 0.111 Uiso 0.674(10) 1 calc PR A 1
C2A C -0.0298(10) 0.3769(10) 0.2343(8) 0.106(6) Uani 0.674(10) 1 d PDU A 1
H2AA H -0.0423 0.3258 0.2830 0.128 Uiso 0.674(10) 1 calc PR A 1
C3A C -0.0327(10) 0.3559(7) 0.1386(8) 0.085(4) Uani 0.674(10) 1 d PDU A 1
H3AA H -0.0463 0.2898 0.1193 0.102 Uiso 0.674(10) 1 calc PR A 1
C4A C -0.0167(16) 0.4272(8) 0.0699(8) 0.060(4) Uani 0.674(10) 1 d PDU . 1
C5A C 0.0039(15) 0.5197(6) 0.0977(6) 0.059(4) Uani 0.674(10) 1 d PDU A 1
C6A C 0.0077(10) 0.5396(7) 0.1934(6) 0.076(4) Uani 0.674(10) 1 d PDU A 1
C7A C 0.029(2) 0.6299(10) 0.2241(7) 0.093(5) Uani 0.674(10) 1 d PDU A 1
H7AA H 0.0312 0.6428 0.2928 0.111 Uiso 0.674(10) 1 calc PR A 1
C8A C 0.0468(10) 0.7015(9) 0.1572(8) 0.097(5) Uani 0.674(10) 1 d PDU A 1
H8AA H 0.0619 0.7668 0.1781 0.117 Uiso 0.674(10) 1 calc PR A 1
C9A C 0.0440(10) 0.6833(7) 0.0608(7) 0.080(4) Uani 0.674(10) 1 d PDU A 1
H9AA H 0.0578 0.7355 0.0136 0.096 Uiso 0.674(10) 1 calc PR A 1
C10A C 0.0220(16) 0.5926(8) 0.0301(7) 0.058(3) Uani 0.674(10) 1 d PDU . 1
C1B C -0.018(2) 0.3734(15) 0.2326(11) 0.100(9) Uani 0.326(10) 1 d PDU A 2
H1BA H -0.0167 0.3608 0.3017 0.119 Uiso 0.326(10) 1 calc PR A 2
C2B C -0.0321(17) 0.2989(14) 0.1713(14) 0.095(8) Uani 0.326(10) 1 d PDU A 2
H2BA H -0.0434 0.2332 0.1969 0.114 Uiso 0.326(10) 1 calc PR A 2
C3B C -0.0309(17) 0.3161(11) 0.0741(13) 0.077(7) Uani 0.326(10) 1 d PDU A 2
H3BA H -0.0403 0.2625 0.0304 0.092 Uiso 0.326(10) 1 calc PR A 2
C4B C -0.016(3) 0.4082(14) 0.0381(12) 0.055(7) Uani 0.326(10) 1 d PDU . 2
C5B C 0.000(3) 0.4826(11) 0.0992(10) 0.055(6) Uani 0.326(10) 1 d PDU A 2
C6B C -0.0044(19) 0.4656(12) 0.1968(11) 0.077(6) Uani 0.326(10) 1 d PDU A 2
C7B C 0.011(2) 0.5399(16) 0.2583(10) 0.090(7) Uani 0.326(10) 1 d PDU A 2
H7BA H 0.0082 0.5275 0.3278 0.108 Uiso 0.326(10) 1 calc PR A 2
C8B C 0.029(5) 0.6319(19) 0.2227(15) 0.091(9) Uani 0.326(10) 1 d PDU A 2
H8BA H 0.0406 0.6847 0.2664 0.109 Uiso 0.326(10) 1 calc PR A 2
C9B C 0.030(2) 0.6491(12) 0.1254(15) 0.080(6) Uani 0.326(10) 1 d PDU A 2
H9BA H 0.0415 0.7149 0.1001 0.096 Uiso 0.326(10) 1 calc PR A 2
C10B C 0.016(4) 0.5749(14) 0.0634(13) 0.069(7) Uani 0.326(10) 1 d PDU . 2
Mo1 Mo 0.14557(3) 0.00743(3) 0.50116(3) 0.02482(10) Uani 1 1 d . . .
Mo2 Mo -0.01831(3) -0.00186(3) 0.63204(3) 0.02658(10) Uani 1 1 d . . .
Mo3 Mo -0.01962(3) 0.13370(3) 0.50221(3) 0.02532(10) Uani 1 1 d . . .
C20 C 0.5765(4) 0.4177(3) 0.4942(4) 0.0287(11) Uani 1 1 d . . .
C11 C 0.6469(4) 0.3376(4) 0.4885(4) 0.0370(13) Uani 1 1 d . . .
H11 H 0.7252 0.3454 0.4806 0.044 Uiso 1 1 calc R . .
C12 C 0.6107(4) 0.2455(4) 0.4937(4) 0.0426(14) Uani 1 1 d . . .
H12 H 0.6636 0.1886 0.4902 0.051 Uiso 1 1 calc R . .

loop_
_atom_site_aniso_label
_atom_site_aniso_U_11
_atom_site_aniso_U_22
_atom_site_aniso_U_33
_atom_site_aniso_U_23
_atom_site_aniso_U_13
_atom_site_aniso_U_12
Br1 0.0262(3) 0.0379(3) 0.0377(3) -0.0069(2) -0.0078(2) -0.0049(2)
Br4 0.0258(3) 0.0395(3) 0.0396(3) 0.0063(2) 0.0020(2) -0.0082(2)
Br3 0.0230(2) 0.0408(3) 0.0390(3) -0.0075(2) 0.0027(2) -0.0001(2)
Br2 0.0263(3) 0.0390(3) 0.0389(3) 0.0055(2) -0.0101(2) -0.0013(2)
Br5 0.0190(2) 0.0341(3) 0.0668(4) -0.0033(3) -0.0061(2) -0.0044(2)
Br7 0.0338(3) 0.0320(3) 0.0650(4) -0.0011(3) -0.0133(3) -0.0015(2)
Br6 0.0550(4) 0.0813(5) 0.0298(3) 0.0004(3) 0.0006(3) -0.0111(4)
C17 0.021(3) 0.042(3) 0.078(5) -0.005(3) -0.005(3) -0.004(3)
C15 0.036(3) 0.039(3) 0.060(4) 0.000(3) -0.007(3) -0.015(3)
C14 0.031(3) 0.028(3) 0.042(3) -0.001(2) -0.007(2) -0.006(2)
C18 0.025(3) 0.030(3) 0.044(3) 0.002(2) -0.007(2) -0.005(2)
C16 0.024(3) 0.048(4) 0.086(5) 0.003(3) -0.006(3) -0.014(3)
C49 0.049(4) 0.042(3) 0.046(4) 0.005(3) -0.005(3) -0.002(3)
C58 0.048(4) 0.041(3) 0.043(3) 0.001(3) 0.005(3) -0.003(3)
C41 0.051(4) 0.061(4) 0.069(5) 0.012(4) 0.009(4) -0.004(4)
C59 0.052(4) 0.040(3) 0.045(4) -0.001(3) 0.000(3) -0.005(3)
C60 0.043(3) 0.037(3) 0.051(4) 0.001(3) 0.003(3) -0.002(3)
C48 0.050(4) 0.042(3) 0.044(4) 0.002(3) 0.002(3) 0.002(3)
C44 0.070(5) 0.067(5) 0.059(5) 0.011(4) -0.008(4) -0.003(4)
C56 0.096(7) 0.103(6) 0.049(5) -0.015(4) 0.004(5) -0.016(6)
C46 0.103(7) 0.090(6) 0.041(4) -0.003(4) -0.002(4) 0.000(5)
C57 0.071(5) 0.076(5) 0.051(4) -0.007(4) 0.010(4) -0.017(4)
C55 0.105(7) 0.097(6) 0.056(5) -0.008(5) -0.023(5) -0.015(6)
C45 0.084(6) 0.103(6) 0.061(5) 0.009(5) -0.024(5) 0.000(5)
C50 0.043(3) 0.037(3) 0.055(4) 0.005(3) 0.005(3) -0.003(3)
C52 0.043(4) 0.083(5) 0.096(7) -0.012(5) -0.009(4) -0.003(4)
C29 0.048(4) 0.039(3) 0.049(4) 0.001(3) -0.009(3) 0.001(3)
C24 0.063(4) 0.061(4) 0.047(4) -0.002(3) -0.009(4) 0.001(4)
C30 0.036(3) 0.039(3) 0.053(4) 0.000(3) -0.007(3) -0.004(3)
C28 0.042(3) 0.035(3) 0.051(4) -0.001(3) -0.003(3) -0.001(3)
C40 0.045(3) 0.037(3) 0.053(4) 0.000(3) -0.009(3) 0.001(3)
C22 0.059(5) 0.097(6) 0.069(5) -0.005(5) -0.031(4) -0.007(4)
C39 0.050(4) 0.039(3) 0.047(4) 0.000(3) -0.009(3) -0.001(3)
C31 0.049(4) 0.064(4) 0.071(5) -0.001(4) -0.018(4) 0.001(3)
C32 0.064(5) 0.095(6) 0.075(6) -0.007(5) -0.036(4) 0.002(5)
C23 0.069(5) 0.096(6) 0.050(4) -0.006(4) -0.026(4) -0.004(4)
C27 0.046(4) 0.063(4) 0.057(4) -0.003(3) -0.002(3) 0.002(3)
C33 0.079(6) 0.105(6) 0.051(4) -0.009(4) -0.028(4) 0.007(5)
C38 0.041(3) 0.042(3) 0.048(4) 0.004(3) -0.009(3) 0.000(3)
C21 0.046(4) 0.067(4) 0.067(5) -0.004(4) -0.010(3) -0.005(3)
C37 0.041(4) 0.069(4) 0.060(4) 0.001(4) 0.003(3) 0.005(3)
C19 0.023(2) 0.027(3) 0.035(3) 0.001(2) -0.006(2) -0.004(2)
C13 0.042(3) 0.024(3) 0.050(3) 0.000(2) -0.009(3) -0.003(2)
C26 0.059(5) 0.088(6) 0.062(5) 0.000(4) 0.009(4) 0.002(4)
C34 0.064(4) 0.064(4) 0.047(4) -0.001(3) -0.011(4) 0.006(4)
C35 0.073(5) 0.100(6) 0.046(4) 0.001(4) -0.001(4) 0.015(5)
C36 0.065(5) 0.098(6) 0.054(5) 0.003(4) 0.009(4) 0.017(5)
C42 0.042(4) 0.089(6) 0.099(7) 0.017(5) -0.010(4) -0.004(4)
C43 0.059(5) 0.099(6) 0.100(7) 0.023(6) -0.031(5) 0.005(5)
C47 0.066(5) 0.074(5) 0.047(4) -0.001(4) 0.011(4) 0.004(4)
C51 0.045(4) 0.067(5) 0.074(5) -0.001(4) 0.012(4) 0.003(4)
C54 0.069(5) 0.065(4) 0.055(4) -0.009(4) -0.010(4) -0.009(4)
C53 0.065(5) 0.086(6) 0.096(7) -0.013(5) -0.032(5) -0.007(5)
C25 0.073(5) 0.085(5) 0.050(4) -0.008(4) 0.003(4) -0.007(4)
C1A 0.059(7) 0.166(13) 0.052(7) 0.016(9) -0.011(6) 0.002(10)
C2A 0.071(9) 0.168(13) 0.079(10) 0.052(10) -0.008(9) -0.001(10)
C3A 0.070(7) 0.096(10) 0.089(9) 0.024(8) -0.010(8) -0.001(8)
C4A 0.029(6) 0.085(10) 0.065(8) 0.018(8) -0.004(7) -0.004(8)
C5A 0.038(6) 0.085(9) 0.054(7) -0.007(6) -0.009(6) 0.006(9)
C6A 0.049(6) 0.125(10) 0.052(6) -0.014(7) -0.008(6) 0.012(8)
C7A 0.060(9) 0.133(11) 0.085(10) -0.054(10) -0.017(9) 0.012(10)
C8A 0.057(7) 0.112(11) 0.124(12) -0.050(9) -0.017(8) 0.004(8)
C9A 0.057(7) 0.079(8) 0.100(10) -0.014(8) -0.005(8) 0.009(6)
C10A 0.033(6) 0.059(7) 0.082(9) -0.015(7) -0.015(9) 0.005(6)
C1B 0.065(14) 0.150(17) 0.080(16) 0.048(16) -0.009(14) 0.016(15)
C2B 0.070(13) 0.117(17) 0.093(16) 0.049(14) -0.011(13) 0.021(14)
C3B 0.052(11) 0.085(14) 0.093(15) 0.013(13) -0.010(13) -0.002(11)
C4B 0.034(11) 0.058(13) 0.073(16) 0.021(13) -0.012(15) -0.001(11)
C5B 0.027(11) 0.090(15) 0.048(12) 0.025(11) -0.005(10) 0.006(14)
C6B 0.042(10) 0.133(14) 0.051(11) 0.015(12) -0.007(10) 0.022(12)
C7B 0.057(13) 0.138(16) 0.072(14) -0.023(15) -0.010(12) 0.022(15)
C8B 0.058(16) 0.127(16) 0.088(16) -0.044(16) -0.015(16) 0.012(16)
C9B 0.051(11) 0.094(14) 0.096(14) -0.032(13) -0.019(13) 0.007(12)
C10B 0.033(12) 0.087(16) 0.083(15) -0.010(14) -0.009(15) 0.010(14)
Mo1 0.01590(19) 0.0289(2) 0.0297(2) -0.00058(18) -0.00214(17) -0.00298(17)
Mo2 0.0203(2) 0.0344(2) 0.0249(2) -0.00061(18) -0.00124(17) -0.00339(18)
Mo3 0.01763(19) 0.0284(2) 0.0301(2) -0.00049(18) -0.00300(17) -0.00282(17)
C20 0.022(2) 0.027(3) 0.038(3) -0.002(2) -0.004(2) 0.000(2)
C11 0.025(3) 0.037(3) 0.048(3) -0.003(3) -0.003(2) 0.003(2)
C12 0.040(3) 0.024(3) 0.064(4) -0.004(3) -0.010(3) 0.003(3)

loop_
_atom_type_symbol
_atom_type_description
_atom_type_scat_dispersion_real
_atom_type_scat_dispersion_imag
_atom_type_scat_source
C C 0.0033 0.0016 'International Tables Vol C Tables 4.2.6.8 and 6.1.1.4'
Br Br -0.2901 2.4595 'International Tables Vol C Tables 4.2.6.8 and 6.1.1.4'
Mo Mo -1.6832 0.6857 'International Tables Vol C Tables 4.2.6.8 and 6.1.1.4'
H H 0.0000 0.0000 'International Tables Vol C Tables 4.2.6.8 and 6.1.1.4'

loop_
_geom_angle_atom_site_label_1
_geom_angle_atom_site_label_2
_geom_angle_atom_site_label_3
_geom_angle
_geom_angle_site_symmetry_1
_geom_angle_site_symmetry_3
Mo3 Br1 Mo2 60.968(17) . .
Mo3 Br1 Mo1 60.874(17) . .
Mo2 Br1 Mo1 60.694(17) . .
Mo3 Br4 Mo2 60.963(17) . 2_556
Mo3 Br4 Mo1 60.834(17) . .
Mo2 Br4 Mo1 60.702(17) 2_556 .
Mo2 Br3 Mo3 60.959(17) . .
Mo2 Br3 Mo1 60.780(17) . 2_556
Mo3 Br3 Mo1 60.664(17) . 2_556
Mo2 Br2 Mo3 61.141(17) . 2_556
Mo2 Br2 Mo1 60.779(17) . .
Mo3 Br2 Mo1 60.693(17) 2_556 .
C18 C17 C16 121.1(5) . .
C18 C17 H17 119.5 . .
C16 C17 H17 119.5 . .
C16 C15 C14 120.7(5) . .
C16 C15 H15 119.7 . .
C14 C15 H15 119.7 . .
C13 C14 C15 121.7(5) . .
C13 C14 C19 119.0(4) . .
C15 C14 C19 119.3(5) . .
C17 C18 C19 118.9(5) . .
C17 C18 C20 122.0(5) . 2_666
C19 C18 C20 119.1(4) . 2_666
C15 C16 C17 120.9(5) . .
C15 C16 H16 119.6 . .
C17 C16 H16 119.6 . .
C50 C49 C44 118.9(6) . .
C50 C49 C48 121.7(6) . .
C44 C49 C48 119.4(6) . .
C57 C58 C59 117.8(6) . .
C57 C58 C50 122.0(6) . .
C59 C58 C50 120.2(5) . .
C42 C41 C50 121.4(7) . .
C42 C41 H41 119.3 . .
C50 C41 H41 119.3 . .
C60 C59 C54 119.3(6) . .
C60 C59 C58 120.7(6) . .
C54 C59 C58 120.0(6) . .
C51 C60 C59 118.1(6) . .
C51 C60 C48 122.0(6) . .
C59 C60 C48 119.9(5) . .
C47 C48 C49 117.6(6) . .
C47 C48 C60 123.7(6) . .
C49 C48 C60 118.7(5) . .
C45 C44 C43 120.9(8) . .
C45 C44 C49 120.1(7) . .
C43 C44 C49 119.0(7) . .
C57 C56 C55 120.7(7) . .
C57 C56 H56 119.7 . .
C55 C56 H56 119.7 . .
C45 C46 C47 121.4(7) . .
C45 C46 H46 119.3 . .
C47 C46 H46 119.3 . .
C56 C57 C58 122.3(7) . .
C56 C57 H57 118.8 . .
C58 C57 H57 118.8 . .
C56 C55 C54 120.0(8) . .
C56 C55 H55 120.0 . .
C54 C55 H55 120.0 . .
C46 C45 C44 119.3(7) . .
C46 C45 H45 120.4 . .
C44 C45 H45 120.4 . .
C41 C50 C49 119.0(6) . .
C41 C50 C58 122.2(6) . .
C49 C50 C58 118.8(5) . .
C53 C52 C51 121.3(7) . .
C53 C52 H52 119.3 . .
C51 C52 H52 119.3 . .
C24 C29 C30 120.1(6) . .
C24 C29 C28 119.2(6) . .
C30 C29 C28 120.6(5) . .
C23 C24 C25 120.6(7) . .
C23 C24 C29 119.7(6) . .
C25 C24 C29 119.7(6) . .
C21 C30 C29 117.5(6) . .
C21 C30 C38 122.5(6) . .
C29 C30 C38 120.0(5) . .
C27 C28 C40 123.5(6) . .
C27 C28 C29 118.0(6) . .
C40 C28 C29 118.5(5) . .
C31 C40 C39 116.9(6) . .
C31 C40 C28 122.4(6) . .
C39 C40 C28 120.7(5) . .
C23 C22 C21 121.5(7) . .
C23 C22 H22 119.3 . .
C21 C22 H22 119.3 . .
C40 C39 C34 120.3(6) . .
C40 C39 C38 120.8(6) . .
C34 C39 C38 118.8(6) . .
C32 C31 C40 122.4(7) . .
C32 C31 H31 118.8 . .
C40 C31 H31 118.8 . .
C33 C32 C31 120.6(7) . .
C33 C32 H32 119.7 . .
C31 C32 H32 119.7 . .
C22 C23 C24 119.3(7) . .
C22 C23 H23 120.4 . .
C24 C23 H23 120.4 . .
C28 C27 C26 122.0(6) . .
C28 C27 H27 119.0 . .
C26 C27 H27 119.0 . .
C32 C33 C34 120.9(7) . .
C32 C33 H33 119.5 . .
C34 C33 H33 119.5 . .
C37 C38 C39 118.4(6) . .
C37 C38 C30 122.3(6) . .
C39 C38 C30 119.3(5) . .
C22 C21 C30 121.9(7) . .
C22 C21 H21 119.1 . .
C30 C21 H21 119.1 . .
C36 C37 C38 121.6(7) . .
C36 C37 H37 119.2 . .
C38 C37 H37 119.2 . .
C18 C19 C14 119.1(4) . .
C18 C19 C20 121.7(4) . .
C14 C19 C20 119.1(4) . .
C12 C13 C14 120.7(5) . .
C12 C13 H13 119.6 . .
C14 C13 H13 119.6 . .
C25 C26 C27 120.7(7) . .
C25 C26 H26 119.7 . .
C27 C26 H26 119.7 . .
C35 C34 C33 121.4(7) . .
C35 C34 C39 119.7(6) . .
C33 C34 C39 118.9(6) . .
C36 C35 C34 120.3(7) . .
C36 C35 H35 119.9 . .
C34 C35 H35 119.9 . .
C35 C36 C37 121.1(7) . .
C35 C36 H36 119.4 . .
C37 C36 H36 119.4 . .
C43 C42 C41 121.3(7) . .
C43 C42 H42 119.3 . .
C41 C42 H42 119.3 . .
C42 C43 C44 120.2(8) . .
C42 C43 H43 119.9 . .
C44 C43 H43 119.9 . .
C46 C47 C48 122.3(7) . .
C46 C47 H47 118.8 . .
C48 C47 H47 118.8 . .
C52 C51 C60 121.9(7) . .
C52 C51 H51 119.0 . .
C60 C51 H51 119.0 . .
C59 C54 C53 119.9(7) . .
C59 C54 C55 119.1(7) . .
C53 C54 C55 120.9(7) . .
C52 C53 C54 119.4(7) . .
C52 C53 H53 120.3 . .
C54 C53 H53 120.3 . .
C26 C25 C24 120.4(7) . .
C26 C25 H25 119.8 . .
C24 C25 H25 119.8 . .
C6A C1A C2A 119.4(7) . .
C6A C1A H1AA 120.3 . .
C2A C1A H1AA 120.3 . .
C1A C2A C3A 120.3(9) . .
C1A C2A H2AA 119.9 . .
C3A C2A H2AA 119.9 . .
C2A C3A C4A 120.4(8) . .
C2A C3A H3AA 119.8 . .
C4A C3A H3AA 119.8 . .
C3A C4A C5A 119.4(8) . .
C3A C4A C10A 121.2(9) . 2_565
C5A C4A C10A 119.4(8) . 2_565
C6A C5A C4A 119.8(6) . .
C6A C5A C10A 119.5(6) . .
C4A C5A C10A 120.7(8) . .
C7A C6A C1A 117.5(9) . .
C7A C6A C5A 121.8(7) . .
C1A C6A C5A 120.8(7) . .
C8A C7A C6A 118.6(7) . .
C8A C7A H7AA 120.7 . .
C6A C7A H7AA 120.7 . .
C7A C8A C9A 120.7(9) . .
C7A C8A H8AA 119.6 . .
C9A C8A H8AA 119.6 . .
C8A C9A C10A 120.6(7) . .
C8A C9A H9AA 119.7 . .
C10A C9A H9AA 119.7 . .
C9A C10A C5A 118.8(8) . .
C9A C10A C4A 121.4(9) . 2_565
C5A C10A C4A 119.8(8) . 2_565
C6B C1B C2B 119.7(8) . .
C6B C1B H1BA 120.1 . .
C2B C1B H1BA 120.1 . .
C1B C2B C3B 120.1(10) . .
C1B C2B H2BA 119.9 . .
C3B C2B H2BA 119.9 . .
C4B C3B C2B 120.1(9) . .
C4B C3B H3BA 120.0 . .
C2B C3B H3BA 120.0 . .
C3B C4B C5B 119.8(10) . .
C3B C4B C10B 119.5(15) . 2_565
C5B C4B C10B 120.7(15) . 2_565
C6B C5B C4B 119.8(8) . .
C6B C5B C10B 120.0(8) . .
C4B C5B C10B 120.1(11) . .
C1B C6B C7B 119.6(13) . .
C1B C6B C5B 120.3(8) . .
C7B C6B C5B 120.1(8) . .
C6B C7B C8B 120.2(8) . .
C6B C7B H7BA 119.9 . .
C8B C7B H7BA 119.9 . .
C9B C8B C7B 119.5(10) . .
C9B C8B H8BA 120.2 . .
C7B C8B H8BA 120.2 . .
C8B C9B C10B 120.6(9) . .
C8B C9B H9BA 119.7 . .
C10B C9B H9BA 119.7 . .
C9B C10B C5B 119.6(10) . .
C9B C10B C4B 121.3(15) . 2_565
C5B C10B C4B 119.2(15) . 2_565
Br5 Mo1 Br1 90.53(2) . .
Br5 Mo1 Br4 91.42(2) . .
Br1 Mo1 Br4 89.62(2) . .
Br5 Mo1 Br3 90.56(2) . 2_556
Br1 Mo1 Br3 178.86(2) . 2_556
Br4 Mo1 Br3 89.98(2) . 2_556
Br5 Mo1 Br2 89.84(2) . .
Br1 Mo1 Br2 90.02(2) . .
Br4 Mo1 Br2 178.69(2) . .
Br3 Mo1 Br2 90.35(2) 2_556 .
Br5 Mo1 Mo2 134.24(2) . .
Br1 Mo1 Mo2 59.602(17) . .
Br4 Mo1 Mo2 119.52(2) . .
Br3 Mo1 Mo2 119.74(2) 2_556 .
Br2 Mo1 Mo2 59.244(17) . .
Br5 Mo1 Mo3 134.21(2) . 2_556
Br1 Mo1 Mo3 119.80(2) . 2_556
Br4 Mo1 Mo3 119.74(2) . 2_556
Br3 Mo1 Mo3 59.547(17) 2_556 2_556
Br2 Mo1 Mo3 59.430(17) . 2_556
Mo2 Mo1 Mo3 60.198(16) . 2_556
Br5 Mo1 Mo2 135.54(2) . 2_556
Br1 Mo1 Mo2 119.52(2) . 2_556
Br4 Mo1 Mo2 59.625(18) . 2_556
Br3 Mo1 Mo2 59.383(17) 2_556 2_556
Br2 Mo1 Mo2 119.54(2) . 2_556
Mo2 Mo1 Mo2 90.215(18) . 2_556
Mo3 Mo1 Mo2 60.116(16) 2_556 2_556
Br5 Mo1 Mo3 135.53(2) . .
Br1 Mo1 Mo3 59.388(17) . .
Br4 Mo1 Mo3 59.420(17) . .
Br3 Mo1 Mo3 119.51(2) 2_556 .
Br2 Mo1 Mo3 119.35(2) . .
Mo2 Mo1 Mo3 60.104(16) . .
Mo3 Mo1 Mo3 90.258(18) 2_556 .
Mo2 Mo1 Mo3 60.128(16) 2_556 .
Br6 Mo2 Br2 89.60(2) . .
Br6 Mo2 Br3 91.02(2) . .
Br2 Mo2 Br3 179.35(3) . .
Br6 Mo2 Br1 89.67(2) . .
Br2 Mo2 Br1 90.51(2) . .
Br3 Mo2 Br1 89.69(2) . .
Br6 Mo2 Br4 91.58(2) . 2_556
Br2 Mo2 Br4 89.50(2) . 2_556
Br3 Mo2 Br4 90.28(2) . 2_556
Br1 Mo2 Br4 178.76(3) . 2_556
Br6 Mo2 Mo1 133.94(2) . .
Br2 Mo2 Mo1 59.978(17) . .
Br3 Mo2 Mo1 119.64(2) . .
Br1 Mo2 Mo1 59.704(17) . .
Br4 Mo2 Mo1 119.29(2) 2_556 .
Br6 Mo2 Mo1 136.27(2) . 2_556
Br2 Mo2 Mo1 119.54(2) . 2_556
Br3 Mo2 Mo1 59.837(17) . 2_556
Br1 Mo2 Mo1 119.30(2) . 2_556
Br4 Mo2 Mo1 59.673(18) 2_556 2_556
Mo1 Mo2 Mo1 89.785(18) . 2_556
Br6 Mo2 Mo3 134.78(3) . .
Br2 Mo2 Mo3 119.99(2) . .
Br3 Mo2 Mo3 59.625(18) . .
Br1 Mo2 Mo3 59.392(18) . .
Br4 Mo2 Mo3 119.58(2) 2_556 .
Mo1 Mo2 Mo3 60.018(15) . .
Mo1 Mo2 Mo3 59.909(16) 2_556 .
Br6 Mo2 Mo3 135.16(3) . 2_556
Br2 Mo2 Mo3 59.573(17) . 2_556
Br3 Mo2 Mo3 119.80(2) . 2_556
Br1 Mo2 Mo3 119.61(2) . 2_556
Br4 Mo2 Mo3 59.381(17) 2_556 2_556
Mo1 Mo2 Mo3 59.911(15) . 2_556
Mo1 Mo2 Mo3 59.963(15) 2_556 2_556
Mo3 Mo2 Mo3 90.042(18) . 2_556
Br7 Mo3 Br1 90.49(2) . .
Br7 Mo3 Br4 90.73(2) . .
Br1 Mo3 Br4 90.02(2) . .
Br7 Mo3 Br2 90.48(2) . 2_556
Br1 Mo3 Br2 178.92(2) . 2_556
Br4 Mo3 Br2 89.49(2) . 2_556
Br7 Mo3 Br3 90.26(2) . .
Br1 Mo3 Br3 89.72(2) . .
Br4 Mo3 Br3 178.97(2) . .
Br2 Mo3 Br3 90.76(2) 2_556 .
Br7 Mo3 Mo1 134.85(2) . 2_556
Br1 Mo3 Mo1 119.62(2) . 2_556
Br4 Mo3 Mo1 119.55(2) . 2_556
Br2 Mo3 Mo1 59.876(17) 2_556 2_556
Br3 Mo3 Mo1 59.791(17) . 2_556
Br7 Mo3 Mo1 135.40(2) . .
Br1 Mo3 Mo1 59.738(17) . .
Br4 Mo3 Mo1 59.746(17) . .
Br2 Mo3 Mo1 119.19(2) 2_556 .
Br3 Mo3 Mo1 119.29(2) . .
Mo1 Mo3 Mo1 89.743(18) 2_556 .
Br7 Mo3 Mo2 134.85(2) . .
Br1 Mo3 Mo2 59.640(18) . .
Br4 Mo3 Mo2 119.62(2) . .
Br2 Mo3 Mo2 119.85(2) 2_556 .
Br3 Mo3 Mo2 59.417(17) . .
Mo1 Mo3 Mo2 59.976(16) 2_556 .
Mo1 Mo3 Mo2 59.878(15) . .
Br7 Mo3 Mo2 135.19(2) . 2_556
Br1 Mo3 Mo2 119.65(2) . 2_556
Br4 Mo3 Mo2 59.657(17) . 2_556
Br2 Mo3 Mo2 59.286(17) 2_556 2_556
Br3 Mo3 Mo2 119.68(2) . 2_556
Mo1 Mo3 Mo2 59.891(16) 2_556 2_556
Mo1 Mo3 Mo2 59.909(16) . 2_556
Mo2 Mo3 Mo2 89.958(19) . 2_556
C11 C20 C19 118.7(4) . .
C11 C20 C18 122.1(4) . 2_666
C19 C20 C18 119.2(4) . 2_666
C20 C11 C12 121.0(5) . .
C20 C11 H11 119.5 . .
C12 C11 H11 119.5 . .
C13 C12 C11 121.5(5) . .
C13 C12 H12 119.3 . .
C11 C12 H12 119.3 . .

loop_
_geom_bond_atom_site_label_1
_geom_bond_atom_site_label_2
_geom_bond_distance
_geom_bond_site_symmetry_2
Br1 Mo3 2.5983(7) .
Br1 Mo2 2.6050(7) .
Br1 Mo1 2.6077(7) .
Br4 Mo3 2.6002(6) .
Br4 Mo2 2.6076(7) 2_556
Br4 Mo1 2.6089(7) .
Br3 Mo2 2.5992(6) .
Br3 Mo3 2.6048(6) .
Br3 Mo1 2.6113(7) 2_556
Br2 Mo2 2.5932(6) .
Br2 Mo3 2.6009(7) 2_556
Br2 Mo1 2.6127(7) .
Br5 Mo1 2.5713(6) .
Br7 Mo3 2.5947(7) .
Br6 Mo2 2.5930(8) .
C17 C18 1.391(7) .
C17 C16 1.394(8) .
C17 H17 1.0000 .
C15 C16 1.352(8) .
C15 C14 1.409(7) .
C15 H15 1.0000 .
C14 C13 1.409(7) .
C14 C19 1.425(7) .
C18 C19 1.420(7) .
C18 C20 1.474(7) 2_666
C16 H16 1.0000 .
C49 C50 1.414(8) .
C49 C44 1.424(9) .
C49 C48 1.439(8) .
C58 C57 1.400(8) .
C58 C59 1.429(8) .
C58 C50 1.449(9) .
C41 C42 1.366(10) .
C41 C50 1.393(8) .
C41 H41 1.0000 .
C59 C60 1.414(8) .
C59 C54 1.415(9) .
C60 C51 1.401(8) .
C60 C48 1.454(9) .
C48 C47 1.389(8) .
C44 C45 1.412(10) .
C44 C43 1.419(10) .
C56 C57 1.369(10) .
C56 C55 1.379(11) .
C56 H56 1.0000 .
C46 C45 1.369(10) .
C46 C47 1.382(10) .
C46 H46 1.0000 .
C57 H57 1.0000 .
C55 C54 1.422(10) .
C55 H55 1.0000 .
C45 H45 1.0000 .
C52 C53 1.357(11) .
C52 C51 1.371(10) .
C52 H52 1.0000 .
C29 C24 1.416(9) .
C29 C30 1.421(8) .
C29 C28 1.451(8) .
C24 C23 1.406(9) .
C24 C25 1.407(9) .
C30 C21 1.390(8) .
C30 C38 1.445(8) .
C28 C27 1.376(8) .
C28 C40 1.436(8) .
C40 C31 1.404(8) .
C40 C39 1.419(8) .
C22 C23 1.363(10) .
C22 C21 1.379(10) .
C22 H22 1.0000 .
C39 C34 1.419(9) .
C39 C38 1.425(8) .
C31 C32 1.377(10) .
C31 H31 1.0000 .
C32 C33 1.347(10) .
C32 H32 1.0000 .
C23 H23 1.0000 .
C27 C26 1.398(9) .
C27 H27 1.0000 .
C33 C34 1.406(9) .
C33 H33 1.0000 .
C38 C37 1.393(8) .
C21 H21 1.0000 .
C37 C36 1.372(9) .
C37 H37 1.0000 .
C19 C20 1.435(6) .
C13 C12 1.340(7) .
C13 H13 1.0000 .
C26 C25 1.364(10) .
C26 H26 1.0000 .
C34 C35 1.406(9) .
C35 C36 1.355(10) .
C35 H35 1.0000 .
C36 H36 1.0000 .
C42 C43 1.353(11) .
C42 H42 1.0000 .
C43 H43 1.0000 .
C47 H47 1.0000 .
C51 H51 1.0000 .
C54 C53 1.422(10) .
C53 H53 1.0000 .
C25 H25 1.0000 .
C1A C6A 1.397(7) .
C1A C2A 1.398(7) .
C1A H1AA 1.0000 .
C2A C3A 1.399(7) .
C2A H2AA 1.0000 .
C3A C4A 1.401(7) .
C3A H3AA 1.0000 .
C4A C5A 1.408(7) .
C4A C10A 1.461(15) 2_565
C5A C6A 1.399(6) .
C5A C10A 1.411(7) .
C6A C7A 1.393(7) .
C7A C8A 1.391(7) .
C7A H7AA 1.0000 .
C8A C9A 1.401(7) .
C8A H8AA 1.0000 .
C9A C10A 1.403(7) .
C9A H9AA 1.0000 .
C10A C4A 1.461(15) 2_565
C1B C6B 1.398(7) .
C1B C2B 1.400(8) .
C1B H1BA 1.0000 .
C2B C3B 1.401(8) .
C2B H2BA 1.0000 .
C3B C4B 1.400(7) .
C3B H3BA 1.0000 .
C4B C5B 1.404(8) .
C4B C10B 1.46(3) 2_565
C5B C6B 1.403(7) .
C5B C10B 1.405(8) .
C6B C7B 1.401(7) .
C7B C8B 1.405(7) .
C7B H7BA 1.0000 .
C8B C9B 1.402(7) .
C8B H8BA 1.0000 .
C9B C10B 1.402(8) .
C9B H9BA 1.0000 .
C10B C4B 1.46(3) 2_565
Mo1 Br3 2.6113(7) 2_556
Mo1 Mo2 2.6336(6) .
Mo1 Mo3 2.6341(6) 2_556
Mo1 Mo2 2.6359(6) 2_556
Mo1 Mo3 2.6373(6) .
Mo2 Br4 2.6076(7) 2_556
Mo2 Mo1 2.6360(6) 2_556
Mo2 Mo3 2.6396(6) .
Mo2 Mo3 2.6417(6) 2_556
Mo3 Br2 2.6009(7) 2_556
Mo3 Mo1 2.6342(6) 2_556
Mo3 Mo2 2.6417(6) 2_556
C20 C11 1.377(6) .
C20 C18 1.474(7) 2_666
C11 C12 1.398(7) .
C11 H11 1.0000 .
C12 H12 1.0000 .

loop_
_geom_torsion_atom_site_label_1
_geom_torsion_atom_site_label_2
_geom_torsion_atom_site_label_3
_geom_torsion_atom_site_label_4
_geom_torsion
_geom_torsion_site_symmetry_1
_geom_torsion_site_symmetry_4
C16 C15 C14 C13 179.5(5) . .
C16 C15 C14 C19 -1.6(9) . .
C16 C17 C18 C19 0.0(9) . .
C16 C17 C18 C20 178.4(6) . 2_666
C14 C15 C16 C17 1.0(10) . .
C18 C17 C16 C15 -0.2(10) . .
C57 C58 C59 C60 178.4(6) . .
C50 C58 C59 C60 -0.8(9) . .
C57 C58 C59 C54 -1.0(9) . .
C50 C58 C59 C54 179.7(6) . .
C54 C59 C60 C51 1.0(9) . .
C58 C59 C60 C51 -178.5(6) . .
C54 C59 C60 C48 179.6(6) . .
C58 C59 C60 C48 0.2(9) . .
C50 C49 C48 C47 178.8(6) . .
C44 C49 C48 C47 0.0(9) . .
C50 C49 C48 C60 -0.9(9) . .
C44 C49 C48 C60 -179.7(6) . .
C51 C60 C48 C47 -0.4(10) . .
C59 C60 C48 C47 -179.0(6) . .
C51 C60 C48 C49 179.2(6) . .
C59 C60 C48 C49 0.6(8) . .
C50 C49 C44 C45 -179.5(7) . .
C48 C49 C44 C45 -0.7(10) . .
C50 C49 C44 C43 0.4(10) . .
C48 C49 C44 C43 179.2(6) . .
C55 C56 C57 C58 -1.2(13) . .
C59 C58 C57 C56 1.2(10) . .
C50 C58 C57 C56 -179.6(7) . .
C57 C56 C55 C54 0.9(14) . .
C47 C46 C45 C44 -1.0(13) . .
C43 C44 C45 C46 -178.7(8) . .
C49 C44 C45 C46 1.2(12) . .
C42 C41 C50 C49 0.5(10) . .
C42 C41 C50 C58 -178.9(7) . .
C44 C49 C50 C41 -0.3(9) . .
C48 C49 C50 C41 -179.1(5) . .
C44 C49 C50 C58 179.0(6) . .
C48 C49 C50 C58 0.3(9) . .
C57 C58 C50 C41 0.7(9) . .
C59 C58 C50 C41 180.0(6) . .
C57 C58 C50 C49 -178.6(6) . .
C59 C58 C50 C49 0.6(8) . .
C30 C29 C24 C23 -0.9(10) . .
C28 C29 C24 C23 -179.7(6) . .
C30 C29 C24 C25 -179.4(6) . .
C28 C29 C24 C25 1.8(10) . .
C24 C29 C30 C21 0.5(9) . .
C28 C29 C30 C21 179.3(6) . .
C24 C29 C30 C38 178.6(6) . .
C28 C29 C30 C38 -2.6(8) . .
C24 C29 C28 C27 -0.5(9) . .
C30 C29 C28 C27 -179.3(6) . .
C24 C29 C28 C40 179.3(6) . .
C30 C29 C28 C40 0.6(8) . .
C27 C28 C40 C31 -0.2(10) . .
C29 C28 C40 C31 179.9(6) . .
C27 C28 C40 C39 -178.6(6) . .
C29 C28 C40 C39 1.6(8) . .
C31 C40 C39 C34 0.1(9) . .
C28 C40 C39 C34 178.6(6) . .
C31 C40 C39 C38 179.9(6) . .
C28 C40 C39 C38 -1.7(9) . .
C39 C40 C31 C32 -0.5(10) . .
C28 C40 C31 C32 -178.9(7) . .
C40 C31 C32 C33 1.2(13) . .
C21 C22 C23 C24 -2.1(12) . .
C25 C24 C23 C22 -179.8(7) . .
C29 C24 C23 C22 1.7(11) . .
C40 C28 C27 C26 179.0(6) . .
C29 C28 C27 C26 -1.2(10) . .
C31 C32 C33 C34 -1.4(13) . .
C40 C39 C38 C37 179.6(6) . .
C34 C39 C38 C37 -0.6(9) . .
C40 C39 C38 C30 -0.4(9) . .
C34 C39 C38 C30 179.4(5) . .
C21 C30 C38 C37 0.5(10) . .
C29 C30 C38 C37 -177.5(6) . .
C21 C30 C38 C39 -179.5(6) . .
C29 C30 C38 C39 2.5(8) . .
C23 C22 C21 C30 1.8(12) . .
C29 C30 C21 C22 -0.9(10) . .
C38 C30 C21 C22 -179.0(6) . .
C39 C38 C37 C36 0.0(10) . .
C30 C38 C37 C36 -180.0(6) . .
C17 C18 C19 C14 -0.6(8) . .
C20 C18 C19 C14 -179.0(5) 2_666 .
C17 C18 C19 C20 179.6(5) . .
C20 C18 C19 C20 1.2(9) 2_666 .
C13 C14 C19 C18 -179.7(5) . .
C15 C14 C19 C18 1.4(8) . .
C13 C14 C19 C20 0.2(8) . .
C15 C14 C19 C20 -178.8(5) . .
C15 C14 C13 C12 179.2(6) . .
C19 C14 C13 C12 0.3(8) . .
C28 C27 C26 C25 1.7(12) . .
C32 C33 C34 C35 179.5(8) . .
C32 C33 C34 C39 1.0(12) . .
C40 C39 C34 C35 -178.9(6) . .
C38 C39 C34 C35 1.3(10) . .
C40 C39 C34 C33 -0.3(10) . .
C38 C39 C34 C33 179.9(6) . .
C33 C34 C35 C36 -180.0(8) . .
C39 C34 C35 C36 -1.4(11) . .
C34 C35 C36 C37 0.8(13) . .
C38 C37 C36 C35 -0.1(12) . .
C50 C41 C42 C43 -0.8(12) . .
C41 C42 C43 C44 0.8(13) . .
C45 C44 C43 C42 179.3(8) . .
C49 C44 C43 C42 -0.7(12) . .
C45 C46 C47 C48 0.4(13) . .
C49 C48 C47 C46 0.1(10) . .
C60 C48 C47 C46 179.8(7) . .
C53 C52 C51 C60 -0.5(12) . .
C59 C60 C51 C52 -0.3(10) . .
C48 C60 C51 C52 -178.9(7) . .
C60 C59 C54 C53 -1.0(10) . .
C58 C59 C54 C53 178.5(6) . .
C60 C59 C54 C55 -178.6(7) . .
C58 C59 C54 C55 0.8(10) . .
C56 C55 C54 C59 -0.8(12) . .
C56 C55 C54 C53 -178.4(8) . .
C51 C52 C53 C54 0.5(13) . .
C59 C54 C53 C52 0.2(12) . .
C55 C54 C53 C52 177.9(8) . .
C27 C26 C25 C24 -0.3(12) . .
C23 C24 C25 C26 -179.9(8) . .
C29 C24 C25 C26 -1.4(11) . .
C6A C1A C2A C3A 0.1(9) . .
C1A C2A C3A C4A -0.8(12) . .
C2A C3A C4A C5A 1(2) . .
C2A C3A C4A C10A -178.5(17) . 2_565
C3A C4A C5A C6A 0(3) . .
C10A C4A C5A C6A 179.1(19) 2_565 .
C3A C4A C5A C10A 179.0(16) . .
C10A C4A C5A C10A -2(3) 2_565 .
C2A C1A C6A C7A -179.3(15) . .
C2A C1A C6A C5A 0.5(17) . .
C4A C5A C6A C7A 179(2) . .
C10A C5A C6A C7A 0(3) . .
C4A C5A C6A C1A 0(2) . .
C10A C5A C6A C1A -179.7(15) . .
C1A C6A C7A C8A 179.6(17) . .
C5A C6A C7A C8A 0(3) . .
C6A C7A C8A C9A 0(3) . .
C7A C8A C9A C10A 1(2) . .
C8A C9A C10A C5A -1(2) . .
C8A C9A C10A C4A 178.8(17) . 2_565
C6A C5A C10A C9A 0(3) . .
C4A C5A C10A C9A -178.9(16) . .
C6A C5A C10A C4A -179.1(19) . 2_565
C4A C5A C10A C4A 2(3) . 2_565
C6B C1B C2B C3B 1.5(14) . .
C1B C2B C3B C4B -1(2) . .
C2B C3B C4B C5B 2(4) . .
C2B C3B C4B C10B -180(4) . 2_565
C3B C4B C5B C6B -4(5) . .
C10B C4B C5B C6B 178(4) 2_565 .
C3B C4B C5B C10B 179(3) . .
C10B C4B C5B C10B 1(7) 2_565 .
C2B C1B C6B C7B -179.7(18) . .
C2B C1B C6B C5B -3(3) . .
C4B C5B C6B C1B 4(5) . .
C10B C5B C6B C1B -178(3) . .
C4B C5B C6B C7B -179(3) . .
C10B C5B C6B C7B -2(5) . .
C1B C6B C7B C8B 177(3) . .
C5B C6B C7B C8B 1(5) . .
C6B C7B C8B C9B 1(6) . .
C7B C8B C9B C10B -1(7) . .
C8B C9B C10B C5B 0(6) . .
C8B C9B C10B C4B 179(4) . 2_565
C6B C5B C10B C9B 1(6) . .
C4B C5B C10B C9B 179(3) . .
C6B C5B C10B C4B -178(4) . 2_565
C4B C5B C10B C4B -1(7) . 2_565
Mo3 Br1 Mo1 Br5 145.46(2) . .
Mo2 Br1 Mo1 Br5 -143.47(2) . .
Mo3 Br1 Mo1 Br4 54.040(18) . .
Mo2 Br1 Mo1 Br4 125.12(2) . .
Mo3 Br1 Mo1 Br3 -15.8(13) . 2_556
Mo2 Br1 Mo1 Br3 55.3(13) . 2_556
Mo3 Br1 Mo1 Br2 -124.70(2) . .
Mo2 Br1 Mo1 Br2 -53.622(18) . .
Mo3 Br1 Mo1 Mo2 -71.075(18) . .
Mo3 Br1 Mo1 Mo3 -70.56(3) . 2_556
Mo2 Br1 Mo1 Mo3 0.51(2) . 2_556
Mo3 Br1 Mo1 Mo2 -0.17(2) . 2_556
Mo2 Br1 Mo1 Mo2 70.91(3) . 2_556
Mo2 Br1 Mo1 Mo3 71.075(18) . .
Mo3 Br4 Mo1 Br5 -144.53(2) . .
Mo2 Br4 Mo1 Br5 144.39(2) 2_556 .
Mo3 Br4 Mo1 Br1 -54.014(18) . .
Mo2 Br4 Mo1 Br1 -125.10(2) 2_556 .
Mo3 Br4 Mo1 Br3 124.91(2) . 2_556
Mo2 Br4 Mo1 Br3 53.831(18) 2_556 2_556
Mo3 Br4 Mo1 Br2 20.2(11) . .
Mo2 Br4 Mo1 Br2 -50.9(11) 2_556 .
Mo3 Br4 Mo1 Mo2 0.16(2) . .
Mo2 Br4 Mo1 Mo2 -70.92(3) 2_556 .
Mo3 Br4 Mo1 Mo3 70.64(2) . 2_556
Mo2 Br4 Mo1 Mo3 -0.45(2) 2_556 2_556
Mo3 Br4 Mo1 Mo2 71.082(18) . 2_556
Mo2 Br4 Mo1 Mo3 -71.082(18) 2_556 .
Mo2 Br2 Mo1 Br5 144.44(2) . .
Mo3 Br2 Mo1 Br5 -144.24(2) 2_556 .
Mo2 Br2 Mo1 Br1 53.911(18) . .
Mo3 Br2 Mo1 Br1 125.24(2) 2_556 .
Mo2 Br2 Mo1 Br4 -20.3(11) . .
Mo3 Br2 Mo1 Br4 51.0(11) 2_556 .
Mo2 Br2 Mo1 Br3 -125.01(2) . 2_556
Mo3 Br2 Mo1 Br3 -53.682(18) 2_556 2_556
Mo3 Br2 Mo1 Mo2 71.324(18) 2_556 .
Mo2 Br2 Mo1 Mo3 -71.324(18) . 2_556
Mo2 Br2 Mo1 Mo2 -70.60(2) . 2_556
Mo3 Br2 Mo1 Mo2 0.73(2) 2_556 2_556
Mo2 Br2 Mo1 Mo3 -0.36(2) . .
Mo3 Br2 Mo1 Mo3 70.97(3) 2_556 .
Mo3 Br2 Mo2 Br6 145.74(2) 2_556 .
Mo1 Br2 Mo2 Br6 -143.66(2) . .
Mo3 Br2 Mo2 Br3 -16(2) 2_556 .
Mo1 Br2 Mo2 Br3 55(2) . .
Mo3 Br2 Mo2 Br1 -124.60(2) 2_556 .
Mo1 Br2 Mo2 Br1 -53.996(19) . .
Mo3 Br2 Mo2 Br4 54.157(19) 2_556 2_556
Mo1 Br2 Mo2 Br4 124.76(2) . 2_556
Mo3 Br2 Mo2 Mo1 -70.602(18) 2_556 .
Mo3 Br2 Mo2 Mo1 -0.02(2) 2_556 2_556
Mo1 Br2 Mo2 Mo1 70.59(2) . 2_556
Mo3 Br2 Mo2 Mo3 -70.24(3) 2_556 .
Mo1 Br2 Mo2 Mo3 0.36(2) . .
Mo1 Br2 Mo2 Mo3 70.602(18) . 2_556
Mo3 Br3 Mo2 Br6 143.72(2) . .
Mo1 Br3 Mo2 Br6 -145.65(2) 2_556 .
Mo3 Br3 Mo2 Br2 -55(2) . .
Mo1 Br3 Mo2 Br2 16(2) 2_556 .
Mo3 Br3 Mo2 Br1 54.051(19) . .
Mo1 Br3 Mo2 Br1 124.69(2) 2_556 .
Mo3 Br3 Mo2 Br4 -124.70(2) . 2_556
Mo1 Br3 Mo2 Br4 -54.066(19) 2_556 2_556
Mo3 Br3 Mo2 Mo1 -0.25(2) . .
Mo1 Br3 Mo2 Mo1 70.39(3) 2_556 .
Mo3 Br3 Mo2 Mo1 -70.639(18) . 2_556
Mo1 Br3 Mo2 Mo3 70.639(18) 2_556 .
Mo3 Br3 Mo2 Mo3 -70.45(3) . 2_556
Mo1 Br3 Mo2 Mo3 0.19(2) 2_556 2_556
Mo3 Br1 Mo2 Br6 -145.26(2) . .
Mo1 Br1 Mo2 Br6 143.81(2) . .
Mo3 Br1 Mo2 Br2 125.14(2) . .
Mo1 Br1 Mo2 Br2 54.216(19) . .
Mo3 Br1 Mo2 Br3 -54.241(19) . .
Mo1 Br1 Mo2 Br3 -125.17(2) . .
Mo3 Br1 Mo2 Br4 34.6(11) . 2_556
Mo1 Br1 Mo2 Br4 -36.3(11) . 2_556
Mo3 Br1 Mo2 Mo1 70.924(18) . .
Mo3 Br1 Mo2 Mo1 0.37(2) . 2_556
Mo1 Br1 Mo2 Mo1 -70.56(2) . 2_556
Mo1 Br1 Mo2 Mo3 -70.924(18) . .
Mo3 Br1 Mo2 Mo3 70.41(2) . 2_556
Mo1 Br1 Mo2 Mo3 -0.51(2) . 2_556
Br5 Mo1 Mo2 Br6 1.11(5) . .
Br1 Mo1 Mo2 Br6 -55.08(3) . .
Br4 Mo1 Mo2 Br6 -125.14(4) . .
Br3 Mo1 Mo2 Br6 126.00(4) 2_556 .
Br2 Mo1 Mo2 Br6 55.38(4) . .
Mo3 Mo1 Mo2 Br6 125.43(4) 2_556 .
Mo2 Mo1 Mo2 Br6 -179.76(4) 2_556 .
Mo3 Mo1 Mo2 Br6 -124.98(4) . .
Br5 Mo1 Mo2 Br2 -54.27(3) . .
Br1 Mo1 Mo2 Br2 -110.46(2) . .
Br4 Mo1 Mo2 Br2 179.48(3) . .
Br3 Mo1 Mo2 Br2 70.62(3) 2_556 .
Mo3 Mo1 Mo2 Br2 70.05(2) 2_556 .
Mo2 Mo1 Mo2 Br2 124.86(2) 2_556 .
Mo3 Mo1 Mo2 Br2 179.64(2) . .
Br5 Mo1 Mo2 Br3 126.34(3) . .
Br1 Mo1 Mo2 Br3 70.15(3) . .
Br4 Mo1 Mo2 Br3 0.09(4) . .
Br3 Mo1 Mo2 Br3 -108.77(3) 2_556 .
Br2 Mo1 Mo2 Br3 -179.39(3) . .
Mo3 Mo1 Mo2 Br3 -109.34(3) 2_556 .
Mo2 Mo1 Mo2 Br3 -54.53(2) 2_556 .
Mo3 Mo1 Mo2 Br3 0.25(2) . .
Br5 Mo1 Mo2 Br1 56.19(3) . .
Br4 Mo1 Mo2 Br1 -70.06(3) . .
Br3 Mo1 Mo2 Br1 -178.92(3) 2_556 .
Br2 Mo1 Mo2 Br1 110.46(2) . .
Mo3 Mo1 Mo2 Br1 -179.49(2) 2_556 .
Mo2 Mo1 Mo2 Br1 -124.68(2) 2_556 .
Mo3 Mo1 Mo2 Br1 -69.896(19) . .
Br5 Mo1 Mo2 Br4 -124.65(3) . 2_556
Br1 Mo1 Mo2 Br4 179.15(3) . 2_556
Br4 Mo1 Mo2 Br4 109.10(3) . 2_556
Br3 Mo1 Mo2 Br4 0.24(4) 2_556 2_556
Br2 Mo1 Mo2 Br4 -70.38(3) . 2_556
Mo3 Mo1 Mo2 Br4 -0.33(2) 2_556 2_556
Mo2 Mo1 Mo2 Br4 54.48(2) 2_556 2_556
Mo3 Mo1 Mo2 Br4 109.26(3) . 2_556
Br5 Mo1 Mo2 Mo1 -179.13(3) . 2_556
Br1 Mo1 Mo2 Mo1 124.68(2) . 2_556
Br4 Mo1 Mo2 Mo1 54.62(2) . 2_556
Br3 Mo1 Mo2 Mo1 -54.24(2) 2_556 2_556
Br2 Mo1 Mo2 Mo1 -124.86(2) . 2_556
Mo3 Mo1 Mo2 Mo1 -54.806(15) 2_556 2_556
Mo2 Mo1 Mo2 Mo1 0.0 2_556 2_556
Mo3 Mo1 Mo2 Mo1 54.784(15) . 2_556
Br5 Mo1 Mo2 Mo3 126.09(3) . .
Br1 Mo1 Mo2 Mo3 69.896(19) . .
Br4 Mo1 Mo2 Mo3 -0.16(2) . .
Br3 Mo1 Mo2 Mo3 -109.02(3) 2_556 .
Br2 Mo1 Mo2 Mo3 -179.64(2) . .
Mo3 Mo1 Mo2 Mo3 -109.589(17) 2_556 .
Mo2 Mo1 Mo2 Mo3 -54.783(15) 2_556 .
Br5 Mo1 Mo2 Mo3 -124.32(3) . 2_556
Br1 Mo1 Mo2 Mo3 179.49(2) . 2_556
Br4 Mo1 Mo2 Mo3 109.43(3) . 2_556
Br3 Mo1 Mo2 Mo3 0.57(2) 2_556 2_556
Br2 Mo1 Mo2 Mo3 -70.05(2) . 2_556
Mo2 Mo1 Mo2 Mo3 54.806(15) 2_556 2_556
Mo3 Mo1 Mo2 Mo3 109.589(17) . 2_556
Mo2 Br1 Mo3 Br7 144.33(2) . .
Mo1 Br1 Mo3 Br7 -145.03(2) . .
Mo2 Br1 Mo3 Br4 -124.94(2) . .
Mo1 Br1 Mo3 Br4 -54.303(19) . .
Mo2 Br1 Mo3 Br2 -62.0(13) . 2_556
Mo1 Br1 Mo3 Br2 8.6(13) . 2_556
Mo2 Br1 Mo3 Br3 54.071(18) . .
Mo1 Br1 Mo3 Br3 124.71(2) . .
Mo2 Br1 Mo3 Mo1 -0.37(2) . 2_556
Mo1 Br1 Mo3 Mo1 70.27(2) . 2_556
Mo2 Br1 Mo3 Mo1 -70.634(18) . .
Mo1 Br1 Mo3 Mo2 70.634(18) . .
Mo2 Br1 Mo3 Mo2 -70.47(2) . 2_556
Mo1 Br1 Mo3 Mo2 0.17(2) . 2_556
Mo2 Br4 Mo3 Br7 -144.55(2) 2_556 .
Mo1 Br4 Mo3 Br7 144.79(2) . .
Mo2 Br4 Mo3 Br1 124.96(2) 2_556 .
Mo1 Br4 Mo3 Br1 54.297(19) . .
Mo2 Br4 Mo3 Br2 -54.080(19) 2_556 2_556
Mo1 Br4 Mo3 Br2 -124.74(2) . 2_556
Mo2 Br4 Mo3 Br3 49.9(15) 2_556 .
Mo1 Br4 Mo3 Br3 -20.7(15) . .
Mo2 Br4 Mo3 Mo1 0.33(2) 2_556 2_556
Mo1 Br4 Mo3 Mo1 -70.33(3) . 2_556
Mo2 Br4 Mo3 Mo1 70.662(18) 2_556 .
Mo2 Br4 Mo3 Mo2 70.50(3) 2_556 .
Mo1 Br4 Mo3 Mo2 -0.16(2) . .
Mo1 Br4 Mo3 Mo2 -70.663(18) . 2_556
Mo2 Br3 Mo3 Br7 -144.74(2) . .
Mo1 Br3 Mo3 Br7 144.43(2) 2_556 .
Mo2 Br3 Mo3 Br1 -54.254(19) . .
Mo1 Br3 Mo3 Br1 -125.08(2) 2_556 .
Mo2 Br3 Mo3 Br4 20.8(15) . .
Mo1 Br3 Mo3 Br4 -50.1(15) 2_556 .
Mo2 Br3 Mo3 Br2 124.78(2) . 2_556
Mo1 Br3 Mo3 Br2 53.951(19) 2_556 2_556
Mo2 Br3 Mo3 Mo1 70.826(18) . 2_556
Mo2 Br3 Mo3 Mo1 0.25(2) . .
Mo1 Br3 Mo3 Mo1 -70.57(3) 2_556 .
Mo1 Br3 Mo3 Mo2 -70.826(18) 2_556 .
Mo2 Br3 Mo3 Mo2 70.26(3) . 2_556
Mo1 Br3 Mo3 Mo2 -0.57(2) 2_556 2_556
Br5 Mo1 Mo3 Br7 0.68(5) . .
Br1 Mo1 Mo3 Br7 54.71(3) . .
Br4 Mo1 Mo3 Br7 -55.21(3) . .
Br3 Mo1 Mo3 Br7 -125.65(3) 2_556 .
Br2 Mo1 Mo3 Br7 125.31(3) . .
Mo2 Mo1 Mo3 Br7 124.96(4) . .
Mo3 Mo1 Mo3 Br7 179.79(4) 2_556 .
Mo2 Mo1 Mo3 Br7 -125.46(4) 2_556 .
Br5 Mo1 Mo3 Br1 -54.03(3) . .
Br4 Mo1 Mo3 Br1 -109.92(2) . .
Br3 Mo1 Mo3 Br1 179.64(3) 2_556 .
Br2 Mo1 Mo3 Br1 70.60(3) . .
Mo2 Mo1 Mo3 Br1 70.24(2) . .
Mo3 Mo1 Mo3 Br1 125.08(2) 2_556 .
Mo2 Mo1 Mo3 Br1 179.83(2) 2_556 .
Br5 Mo1 Mo3 Br4 55.89(3) . .
Br1 Mo1 Mo3 Br4 109.92(2) . .
Br3 Mo1 Mo3 Br4 -70.44(3) 2_556 .
Br2 Mo1 Mo3 Br4 -179.48(3) . .
Mo2 Mo1 Mo3 Br4 -179.84(2) . .
Mo3 Mo1 Mo3 Br4 -125.00(2) 2_556 .
Mo2 Mo1 Mo3 Br4 -70.25(2) 2_556 .
Br5 Mo1 Mo3 Br2 126.16(3) . 2_556
Br1 Mo1 Mo3 Br2 -179.81(3) . 2_556
Br4 Mo1 Mo3 Br2 70.27(3) . 2_556
Br3 Mo1 Mo3 Br2 -0.17(3) 2_556 2_556
Br2 Mo1 Mo3 Br2 -109.22(3) . 2_556
Mo2 Mo1 Mo3 Br2 -109.57(3) . 2_556
Mo3 Mo1 Mo3 Br2 -54.73(2) 2_556 2_556
Mo2 Mo1 Mo3 Br2 0.02(2) 2_556 2_556
Br5 Mo1 Mo3 Br3 -124.52(3) . .
Br1 Mo1 Mo3 Br3 -70.50(3) . .
Br4 Mo1 Mo3 Br3 179.58(3) . .
Br3 Mo1 Mo3 Br3 109.15(3) 2_556 .
Br2 Mo1 Mo3 Br3 0.10(4) . .
Mo2 Mo1 Mo3 Br3 -0.25(2) . .
Mo3 Mo1 Mo3 Br3 54.59(2) 2_556 .
Mo2 Mo1 Mo3 Br3 109.33(3) 2_556 .
Br5 Mo1 Mo3 Mo1 -179.11(4) . 2_556
Br1 Mo1 Mo3 Mo1 -125.08(2) . 2_556
Br4 Mo1 Mo3 Mo1 125.00(2) . 2_556
Br3 Mo1 Mo3 Mo1 54.56(2) 2_556 2_556
Br2 Mo1 Mo3 Mo1 -54.48(2) . 2_556
Mo2 Mo1 Mo3 Mo1 -54.839(15) . 2_556
Mo3 Mo1 Mo3 Mo1 0.0 2_556 2_556
Mo2 Mo1 Mo3 Mo1 54.747(15) 2_556 2_556
Br5 Mo1 Mo3 Mo2 -124.27(4) . .
Br1 Mo1 Mo3 Mo2 -70.24(2) . .
Br4 Mo1 Mo3 Mo2 179.84(2) . .
Br3 Mo1 Mo3 Mo2 109.40(3) 2_556 .
Br2 Mo1 Mo3 Mo2 0.35(2) . .
Mo3 Mo1 Mo3 Mo2 54.838(15) 2_556 .
Mo2 Mo1 Mo3 Mo2 109.586(17) 2_556 .
Br5 Mo1 Mo3 Mo2 126.14(4) . 2_556
Br1 Mo1 Mo3 Mo2 -179.83(2) . 2_556
Br4 Mo1 Mo3 Mo2 70.25(2) . 2_556
Br3 Mo1 Mo3 Mo2 -0.19(2) 2_556 2_556
Br2 Mo1 Mo3 Mo2 -109.23(3) . 2_556
Mo2 Mo1 Mo3 Mo2 -109.586(17) . 2_556
Mo3 Mo1 Mo3 Mo2 -54.748(15) 2_556 2_556
Br6 Mo2 Mo3 Br7 -1.94(5) . .
Br2 Mo2 Mo3 Br7 -126.09(3) . .
Br3 Mo2 Mo3 Br7 54.52(3) . .
Br1 Mo2 Mo3 Br7 -55.33(3) . .
Br4 Mo2 Mo3 Br7 125.48(3) 2_556 .
Mo1 Mo2 Mo3 Br7 -125.74(3) . .
Mo1 Mo2 Mo3 Br7 125.04(3) 2_556 .
Mo3 Mo2 Mo3 Br7 179.66(3) 2_556 .
Br6 Mo2 Mo3 Br1 53.39(3) . .
Br2 Mo2 Mo3 Br1 -70.76(3) . .
Br3 Mo2 Mo3 Br1 109.85(2) . .
Br4 Mo2 Mo3 Br1 -179.19(3) 2_556 .
Mo1 Mo2 Mo3 Br1 -70.405(19) . .
Mo1 Mo2 Mo3 Br1 -179.63(2) 2_556 .
Mo3 Mo2 Mo3 Br1 -125.01(2) 2_556 .
Br6 Mo2 Mo3 Br4 123.96(3) . .
Br2 Mo2 Mo3 Br4 -0.20(4) . .
Br3 Mo2 Mo3 Br4 -179.58(3) . .
Br1 Mo2 Mo3 Br4 70.57(3) . .
Br4 Mo2 Mo3 Br4 -108.62(3) 2_556 .
Mo1 Mo2 Mo3 Br4 0.16(2) . .
Mo1 Mo2 Mo3 Br4 -109.06(3) 2_556 .
Mo3 Mo2 Mo3 Br4 -54.44(2) 2_556 .
Br6 Mo2 Mo3 Br2 -127.71(3) . 2_556
Br2 Mo2 Mo3 Br2 108.14(3) . 2_556
Br3 Mo2 Mo3 Br2 -71.25(3) . 2_556
Br1 Mo2 Mo3 Br2 178.90(3) . 2_556
Br4 Mo2 Mo3 Br2 -0.29(3) 2_556 2_556
Mo1 Mo2 Mo3 Br2 108.50(2) . 2_556
Mo1 Mo2 Mo3 Br2 -0.73(2) 2_556 2_556
Mo3 Mo2 Mo3 Br2 53.89(2) 2_556 2_556
Br6 Mo2 Mo3 Br3 -56.46(3) . .
Br2 Mo2 Mo3 Br3 179.39(3) . .
Br1 Mo2 Mo3 Br3 -109.85(2) . .
Br4 Mo2 Mo3 Br3 70.96(3) 2_556 .
Mo1 Mo2 Mo3 Br3 179.75(2) . .
Mo1 Mo2 Mo3 Br3 70.519(19) 2_556 .
Mo3 Mo2 Mo3 Br3 125.14(2) 2_556 .
Br6 Mo2 Mo3 Mo1 -126.98(3) . 2_556
Br2 Mo2 Mo3 Mo1 108.87(3) . 2_556
Br3 Mo2 Mo3 Mo1 -70.519(19) . 2_556
Br1 Mo2 Mo3 Mo1 179.63(2) . 2_556
Br4 Mo2 Mo3 Mo1 0.44(2) 2_556 2_556
Mo1 Mo2 Mo3 Mo1 109.227(17) . 2_556
Mo3 Mo2 Mo3 Mo1 54.623(15) 2_556 2_556
Br6 Mo2 Mo3 Mo1 123.79(3) . .
Br2 Mo2 Mo3 Mo1 -0.36(2) . .
Br3 Mo2 Mo3 Mo1 -179.75(2) . .
Br1 Mo2 Mo3 Mo1 70.405(19) . .
Br4 Mo2 Mo3 Mo1 -108.78(3) 2_556 .
Mo1 Mo2 Mo3 Mo1 -109.227(17) 2_556 .
Mo3 Mo2 Mo3 Mo1 -54.604(14) 2_556 .
Br6 Mo2 Mo3 Mo2 178.40(4) . 2_556
Br2 Mo2 Mo3 Mo2 54.24(2) . 2_556
Br3 Mo2 Mo3 Mo2 -125.14(2) . 2_556
Br1 Mo2 Mo3 Mo2 125.01(2) . 2_556
Br4 Mo2 Mo3 Mo2 -54.18(2) 2_556 2_556
Mo1 Mo2 Mo3 Mo2 54.604(14) . 2_556
Mo1 Mo2 Mo3 Mo2 -54.622(14) 2_556 2_556
Mo3 Mo2 Mo3 Mo2 0.0 2_556 2_556
C18 C19 C20 C11 179.7(5) . .
C14 C19 C20 C11 -0.2(8) . .
C18 C19 C20 C18 -1.2(9) . 2_666
C14 C19 C20 C18 179.0(5) . 2_666
C19 C20 C11 C12 -0.2(8) . .
C18 C20 C11 C12 -179.4(5) 2_666 .
C14 C13 C12 C11 -0.7(9) . .
C20 C11 C12 C13 0.7(9) . .
